data_4320128
loop_
_publ_author_name
'Jiang-Gao Mao'
'Zhihong Xu'
'Arnold M. Guloy'

_publ_section_title
;
 Synthesis and Crystal Structure of Ae2LiInGe2 (Ae = Ca, Sr): New Zintl
 Phases with a Layered Silicate-like Network
;
_journal_name_full 'Inorganic Chemistry'
_journal_page_first 4472
_journal_page_last 4477
_journal_paper_doi 10.1021/ic0103805
_journal_volume 40
_journal_year 2001
_chemical_formula_sum 'Ca2 Ge2 In Li'
_chemical_formula_weight 347.10
_chemical_name_systematic
;
?
;
_space_group_IT_number 62
_symmetry_cell_setting orthorhombic
_symmetry_space_group_name_Hall '-P 2ac 2n'
_symmetry_space_group_name_H-M 'P n m a'
_atom_sites_solution_hydrogens geom
_atom_sites_solution_primary direct
_atom_sites_solution_secondary difmap
_audit_creation_method SHELXL-97
_cell_angle_alpha 90.00
_cell_angle_beta 90.00
_cell_angle_gamma 90.00
_cell_formula_units_Z 4
_cell_length_a 7.2512(7)
_cell_length_b 4.4380(5)
_cell_length_c 16.9018(17)
_cell_measurement_reflns_used 2256
_cell_measurement_temperature 223(2)
_cell_measurement_theta_max 24.38
_cell_measurement_theta_min 2.41
_cell_volume 543.91(10)
_computing_cell_refinement 'Siemens SMART software (Siemens, 1996)'
_computing_data_collection 'Siemens SMART software (Siemens, 1996)'
_computing_data_reduction 'Siemens SAINT software (Siemens, 1996)'
_computing_structure_refinement 'SHELXL-97 (Sheldrick, 1997)'
_computing_structure_solution 'SHELXS-86 (Sheldrick, 1990)'
_diffrn_ambient_temperature 296(2)
_diffrn_detector_area_resol_mean 1K
_diffrn_measured_fraction_theta_full 0.998
_diffrn_measured_fraction_theta_max 0.998
_diffrn_measurement_device_type 'Siemens SMART CCD'
_diffrn_measurement_method CCD
_diffrn_radiation_monochromator graphite
_diffrn_radiation_source 'fine-focus sealed tube'
_diffrn_radiation_type MoK\a
_diffrn_radiation_wavelength 0.71073
_diffrn_reflns_av_R_equivalents 0.039
_diffrn_reflns_av_sigmaI/netI 0.0226
_diffrn_reflns_limit_h_max 0
_diffrn_reflns_limit_h_min -8
_diffrn_reflns_limit_k_max 5
_diffrn_reflns_limit_k_min 0
_diffrn_reflns_limit_l_max 19
_diffrn_reflns_limit_l_min 0
_diffrn_reflns_number 2696
_diffrn_reflns_theta_full 24.38
_diffrn_reflns_theta_max 24.38
_diffrn_reflns_theta_min 2.41
_diffrn_standards_decay_% 1.0
_exptl_absorpt_coefficient_mu 16.894
_exptl_absorpt_correction_T_max 0.970
_exptl_absorpt_correction_T_min 0.530
_exptl_absorpt_correction_type empirical
_exptl_crystal_colour 'gold-flecked gray'
_exptl_crystal_density_diffrn 4.239
_exptl_crystal_density_method 'not measured'
_exptl_crystal_description block
_exptl_crystal_F_000 624
_exptl_crystal_size_max 0.25
_exptl_crystal_size_mid 0.20
_exptl_crystal_size_min 0.15
_refine_diff_density_max 0.543
_refine_diff_density_min -0.767
_refine_diff_density_rms 0.163
_refine_ls_extinction_coef 0.0219(9)
_refine_ls_extinction_expression Fc^*^=kFc[1+0.001xFc^2^\l^3^/sin(2\q)]^-1/4^
_refine_ls_extinction_method SHELXL
_refine_ls_goodness_of_fit_ref 1.015
_refine_ls_hydrogen_treatment mixed
_refine_ls_matrix_type full
_refine_ls_number_parameters 35
_refine_ls_number_reflns 492
_refine_ls_number_restraints 0
_refine_ls_restrained_S_all 1.015
_refine_ls_R_factor_all 0.0201
_refine_ls_R_factor_gt 0.0187
_refine_ls_shift/su_max 0.005
_refine_ls_shift/su_mean 0.001
_refine_ls_structure_factor_coef Fsqd
_refine_ls_weighting_details 'calc w=1/[\s^2^(Fo^2^)+(0.0100P)^2^+5.5000P] where P=(Fo^2^+2Fc^2^)/3'
_refine_ls_weighting_scheme calc
_refine_ls_wR_factor_gt 0.0464
_refine_ls_wR_factor_ref 0.0464
_reflns_number_gt 492
_reflns_number_total 571
_reflns_threshold_expression >4sigma(I)
_cod_data_source_file ic0103805_1.cif
_cod_data_source_block Ca2LiInGe2
_cod_database_code 4320128

loop_
_symmetry_equiv_pos_as_xyz
'x, y, z'
'-x+1/2, -y, z+1/2'
'-x, y+1/2, -z'
'x+1/2, -y+1/2, -z+1/2'
'-x, -y, -z'
'x-1/2, y, -z-1/2'
'x, -y-1/2, z'
'-x-1/2, y-1/2, z-1/2'

loop_
_atom_site_label
_atom_site_type_symbol
_atom_site_fract_x
_atom_site_fract_y
_atom_site_fract_z
_atom_site_U_iso_or_equiv
_atom_site_adp_type
_atom_site_occupancy
_atom_site_symmetry_multiplicity
_atom_site_calc_flag
_atom_site_refinement_flags
_atom_site_disorder_assembly
_atom_site_disorder_group
In1 In 0.84124(7) 0.2500 0.65356(3) 0.0181(2) Uani 1 2 d S . .
Ge1 Ge 0.22300(10) 0.2500 0.68639(4) 0.0157(2) Uani 1 2 d S . .
Ge2 Ge 0.72783(10) 0.7500 0.56435(4) 0.0162(2) Uani 1 2 d S . .
Ca1 Ca 0.8416(2) 0.2500 0.43782(8) 0.0186(3) Uani 1 2 d S . .
Ca2 Ca 0.50871(19) 0.7500 0.72155(8) 0.0169(3) Uani 1 2 d S . .
Li1 Li 0.4865(19) 0.2500 0.5676(7) 0.027(3) Uiso 1 2 d S . .

loop_
_atom_site_aniso_label
_atom_site_aniso_U_11
_atom_site_aniso_U_22
_atom_site_aniso_U_33
_atom_site_aniso_U_23
_atom_site_aniso_U_13
_atom_site_aniso_U_12
In1 0.0183(3) 0.0183(3) 0.0176(3) 0.000 -0.00080(19) 0.000
Ge1 0.0150(4) 0.0161(4) 0.0161(4) 0.000 -0.0004(3) 0.000
Ge2 0.0188(4) 0.0152(4) 0.0146(4) 0.000 -0.0003(3) 0.000
Ca1 0.0208(7) 0.0194(8) 0.0158(7) 0.000 -0.0006(6) 0.000
Ca2 0.0156(7) 0.0174(7) 0.0178(7) 0.000 -0.0002(5) 0.000

loop_
_atom_type_symbol
_atom_type_description
_atom_type_scat_dispersion_real
_atom_type_scat_dispersion_imag
_atom_type_scat_source
Li Li -0.0003 0.0001 'International Tables Vol C Tables 4.2.6.8 and 6.1.1.4'
Ca Ca 0.2262 0.3064 'International Tables Vol C Tables 4.2.6.8 and 6.1.1.4'
Ge Ge 0.1547 1.8001 'International Tables Vol C Tables 4.2.6.8 and 6.1.1.4'
In In -0.7276 1.3100 'International Tables Vol C Tables 4.2.6.8 and 6.1.1.4'

loop_
_geom_angle_atom_site_label_1
_geom_angle_atom_site_label_2
_geom_angle_atom_site_label_3
_geom_angle
_geom_angle_site_symmetry_1
_geom_angle_site_symmetry_3
_geom_angle_publ_flag
Ge2 In1 Ge2 104.52(3) 1_545 . ?
Ge2 In1 Ge1 113.14(2) 1_545 1_655 ?
Ge2 In1 Ge1 113.14(2) . 1_655 ?
Ge2 In1 Ge1 115.07(2) 1_545 6_657 ?
Ge2 In1 Ge1 115.07(2) . 6_657 ?
Ge1 In1 Ge1 96.25(2) 1_655 6_657 ?
Ge2 In1 Li1 58.71(10) 1_545 . ?
Ge2 In1 Li1 58.71(10) . . ?
Ge1 In1 Li1 161.9(2) 1_655 . ?
Ge1 In1 Li1 101.9(3) 6_657 . ?
Ge2 In1 Ca2 170.04(2) 1_545 6_657 ?
Ge2 In1 Ca2 85.39(2) . 6_657 ?
Ge1 In1 Ca2 60.84(3) 1_655 6_657 ?
Ge1 In1 Ca2 60.04(3) 6_657 6_657 ?
Li1 In1 Ca2 129.49(12) . 6_657 ?
Ge2 In1 Ca2 85.39(2) 1_545 6_647 ?
Ge2 In1 Ca2 170.04(2) . 6_647 ?
Ge1 In1 Ca2 60.84(3) 1_655 6_647 ?
Ge1 In1 Ca2 60.04(3) 6_657 6_647 ?
Li1 In1 Ca2 129.49(12) . 6_647 ?
Ca2 In1 Ca2 84.68(4) 6_657 6_647 ?
Ge2 In1 Ca2 57.92(3) 1_545 1_545 ?
Ge2 In1 Ca2 118.66(3) . 1_545 ?
Ge1 In1 Ca2 128.01(2) 1_655 1_545 ?
Ge1 In1 Ca2 58.32(2) 6_657 1_545 ?
Li1 In1 Ca2 63.77(18) . 1_545 ?
Ca2 In1 Ca2 118.31(2) 6_657 1_545 ?
Ca2 In1 Ca2 67.265(15) 6_647 1_545 ?
Ge2 In1 Ca2 118.66(3) 1_545 . ?
Ge2 In1 Ca2 57.92(3) . . ?
Ge1 In1 Ca2 128.01(2) 1_655 . ?
Ge1 In1 Ca2 58.32(2) 6_657 . ?
Li1 In1 Ca2 63.77(18) . . ?
Ca2 In1 Ca2 67.265(15) 6_657 . ?
Ca2 In1 Ca2 118.31(2) 6_647 . ?
Ca2 In1 Ca2 79.44(3) 1_545 . ?
Ge2 In1 Ca1 116.77(3) 1_545 5_766 ?
Ge2 In1 Ca1 57.43(3) . 5_766 ?
Ge1 In1 Ca1 56.65(3) 1_655 5_766 ?
Ge1 In1 Ca1 127.63(2) 6_657 5_766 ?
Li1 In1 Ca1 110.50(19) . 5_766 ?
Ca2 In1 Ca1 67.60(3) 6_657 5_766 ?
Ca2 In1 Ca1 117.46(3) 6_647 5_766 ?
Ca2 In1 Ca1 173.41(4) 1_545 5_766 ?
Ca2 In1 Ca1 101.21(2) . 5_766 ?
Ge2 In1 Ca1 57.43(3) 1_545 5_756 ?
Ge2 In1 Ca1 116.77(3) . 5_756 ?
Ge1 In1 Ca1 56.65(3) 1_655 5_756 ?
Ge1 In1 Ca1 127.63(2) 6_657 5_756 ?
Li1 In1 Ca1 110.50(19) . 5_756 ?
Ca2 In1 Ca1 117.46(3) 6_657 5_756 ?
Ca2 In1 Ca1 67.60(3) 6_647 5_756 ?
Ca2 In1 Ca1 101.21(2) 1_545 5_756 ?
Ca2 In1 Ca1 173.41(4) . 5_756 ?
Ca1 In1 Ca1 77.39(3) 5_766 5_756 ?
Ge2 In1 Ca1 57.513(17) 1_545 . ?
Ge2 In1 Ca1 57.513(17) . . ?
Ge1 In1 Ca1 101.29(3) 1_655 . ?
Ge1 In1 Ca1 162.46(3) 6_657 . ?
Li1 In1 Ca1 60.6(2) . . ?
Ca2 In1 Ca1 129.82(2) 6_657 . ?
Ca2 In1 Ca1 129.82(2) 6_647 . ?
Ca2 In1 Ca1 109.36(3) 1_545 . ?
Ca2 In1 Ca1 109.36(3) . . ?
Ca1 In1 Ca1 64.17(3) 5_766 . ?
Ca1 In1 Ca1 64.17(3) 5_756 . ?
Li1 Ge1 In1 122.2(3) . 1_455 ?
Li1 Ge1 In1 118.8(3) . 6_557 ?
In1 Ge1 In1 118.92(3) 1_455 6_557 ?
Li1 Ge1 Ca1 67.20(17) . 5_656 ?
In1 Ge1 Ca1 73.61(3) 1_455 5_656 ?
In1 Ge1 Ca1 133.90(2) 6_557 5_656 ?
Li1 Ge1 Ca1 67.20(17) . 5_666 ?
In1 Ge1 Ca1 73.61(3) 1_455 5_666 ?
In1 Ge1 Ca1 133.90(2) 6_557 5_666 ?
Ca1 Ge1 Ca1 91.78(4) 5_656 5_666 ?
Li1 Ge1 Ca2 71.18(18) . . ?
In1 Ge1 Ca2 133.98(2) 1_455 . ?
In1 Ge1 Ca2 67.33(3) 6_557 . ?
Ca1 Ge1 Ca2 138.34(4) 5_656 . ?
Ca1 Ge1 Ca2 73.56(3) 5_666 . ?
Li1 Ge1 Ca2 71.18(18) . 1_545 ?
In1 Ge1 Ca2 133.98(2) 1_455 1_545 ?
In1 Ge1 Ca2 67.33(3) 6_557 1_545 ?
Ca1 Ge1 Ca2 73.56(3) 5_656 1_545 ?
Ca1 Ge1 Ca2 138.34(4) 5_666 1_545 ?
Ca2 Ge1 Ca2 91.67(4) . 1_545 ?
Li1 Ge1 Ca2 134.72(2) . 6_557 ?
In1 Ge1 Ca2 67.06(3) 1_455 6_557 ?
In1 Ge1 Ca2 71.06(3) 6_557 6_557 ?
Ca1 Ge1 Ca2 140.62(4) 5_656 6_557 ?
Ca1 Ge1 Ca2 75.70(3) 5_666 6_557 ?
Ca2 Ge1 Ca2 74.212(15) . 6_557 ?
Ca2 Ge1 Ca2 138.33(3) 1_545 6_557 ?
Li1 Ge1 Ca2 134.72(2) . 6_547 ?
In1 Ge1 Ca2 67.06(3) 1_455 6_547 ?
In1 Ge1 Ca2 71.06(3) 6_557 6_547 ?
Ca1 Ge1 Ca2 75.70(3) 5_656 6_547 ?
Ca1 Ge1 Ca2 140.62(4) 5_666 6_547 ?
Ca2 Ge1 Ca2 138.33(3) . 6_547 ?
Ca2 Ge1 Ca2 74.212(15) 1_545 6_547 ?
Ca2 Ge1 Ca2 90.52(4) 6_557 6_547 ?
Li1 Ge2 In1 127.48(3) 5_666 1_565 ?
Li1 Ge2 In1 127.48(3) 5_666 . ?
In1 Ge2 In1 104.52(3) 1_565 . ?
Li1 Ge2 Li1 70.3(3) 5_666 . ?
In1 Ge2 Li1 142.3(3) 1_565 . ?
In1 Ge2 Li1 63.3(2) . . ?
Li1 Ge2 Li1 70.3(3) 5_666 1_565 ?
In1 Ge2 Li1 63.3(2) 1_565 1_565 ?
In1 Ge2 Li1 142.3(3) . 1_565 ?
Li1 Ge2 Li1 103.4(4) . 1_565 ?
Li1 Ge2 Ca2 114.3(3) 5_666 . ?
In1 Ge2 Ca2 71.90(2) 1_565 . ?
In1 Ge2 Ca2 71.90(2) . . ?
Li1 Ge2 Ca2 70.4(2) . . ?
Li1 Ge2 Ca2 70.4(2) 1_565 . ?
Li1 Ge2 Ca1 124.2(3) 5_666 5_766 ?
In1 Ge2 Ca1 73.34(2) 1_565 5_766 ?
In1 Ge2 Ca1 73.34(2) . 5_766 ?
Li1 Ge2 Ca1 128.3(2) . 5_766 ?
Li1 Ge2 Ca1 128.3(2) 1_565 5_766 ?
Ca2 Ge2 Ca1 121.56(4) . 5_766 ?
Li1 Ge2 Ca1 66.28(18) 5_666 . ?
In1 Ge2 Ca1 146.56(4) 1_565 . ?
In1 Ge2 Ca1 74.59(2) . . ?
Li1 Ge2 Ca1 68.1(2) . . ?
Li1 Ge2 Ca1 136.0(3) 1_565 . ?
Ca2 Ge2 Ca1 135.08(2) . . ?
Ca1 Ge2 Ca1 74.54(4) 5_766 . ?
Li1 Ge2 Ca1 66.28(18) 5_666 1_565 ?
In1 Ge2 Ca1 74.59(2) 1_565 1_565 ?
In1 Ge2 Ca1 146.56(4) . 1_565 ?
Li1 Ge2 Ca1 136.0(3) . 1_565 ?
Li1 Ge2 Ca1 68.1(2) 1_565 1_565 ?
Ca2 Ge2 Ca1 135.08(2) . 1_565 ?
Ca1 Ge2 Ca1 74.54(4) 5_766 1_565 ?
Ca1 Ge2 Ca1 88.14(4) . 1_565 ?
Ge1 Ca1 Ge1 91.78(4) 5_656 5_666 ?
Ge1 Ca1 Ge2 98.26(4) 5_656 5_766 ?
Ge1 Ca1 Ge2 98.26(4) 5_666 5_766 ?
Ge1 Ca1 Ge2 85.225(19) 5_656 1_545 ?
Ge1 Ca1 Ge2 156.28(6) 5_666 1_545 ?
Ge2 Ca1 Ge2 105.46(4) 5_766 1_545 ?
Ge1 Ca1 Ge2 156.28(6) 5_656 . ?
Ge1 Ca1 Ge2 85.225(19) 5_666 . ?
Ge2 Ca1 Ge2 105.46(4) 5_766 . ?
Ge2 Ca1 Ge2 88.14(4) 1_545 . ?
Ge1 Ca1 Li1 51.7(2) 5_656 5_656 ?
Ge1 Ca1 Li1 111.1(2) 5_666 5_656 ?
Ge2 Ca1 Li1 136.94(16) 5_766 5_656 ?
Ge2 Ca1 Li1 49.9(2) 1_545 5_656 ?
Ge2 Ca1 Li1 107.7(2) . 5_656 ?
Ge1 Ca1 Li1 111.1(2) 5_656 5_666 ?
Ge1 Ca1 Li1 51.7(2) 5_666 5_666 ?
Ge2 Ca1 Li1 136.94(17) 5_766 5_666 ?
Ge2 Ca1 Li1 107.7(2) 1_545 5_666 ?
Ge2 Ca1 Li1 49.9(2) . 5_666 ?
Li1 Ca1 Li1 86.0(3) 5_656 5_666 ?
Ge1 Ca1 Li1 108.97(15) 5_656 . ?
Ge1 Ca1 Li1 108.97(15) 5_666 . ?
Ge2 Ca1 Li1 140.2(2) 5_766 . ?
Ge2 Ca1 Li1 50.83(10) 1_545 . ?
Ge2 Ca1 Li1 50.83(10) . . ?
Li1 Ca1 Li1 57.5(3) 5_656 . ?
Li1 Ca1 Li1 57.5(3) 5_666 . ?
Ge1 Ca1 In1 104.57(4) 5_656 5_766 ?
Ge1 Ca1 In1 49.74(2) 5_666 5_766 ?
Ge2 Ca1 In1 49.23(2) 5_766 5_766 ?
Ge2 Ca1 In1 153.40(5) 1_545 5_766 ?
Ge2 Ca1 In1 91.400(18) . 5_766 ?
Li1 Ca1 In1 152.6(2) 5_656 5_766 ?
Li1 Ca1 In1 92.00(18) 5_666 5_766 ?
Li1 Ca1 In1 140.84(4) . 5_766 ?
Ge1 Ca1 In1 49.74(2) 5_656 5_756 ?
Ge1 Ca1 In1 104.57(4) 5_666 5_756 ?
Ge2 Ca1 In1 49.23(2) 5_766 5_756 ?
Ge2 Ca1 In1 91.400(18) 1_545 5_756 ?
Ge2 Ca1 In1 153.39(5) . 5_756 ?
Li1 Ca1 In1 92.00(18) 5_656 5_756 ?
Li1 Ca1 In1 152.6(2) 5_666 5_756 ?
Li1 Ca1 In1 140.84(4) . 5_756 ?
In1 Ca1 In1 77.39(3) 5_766 5_756 ?
Ge1 Ca1 In1 132.78(2) 5_656 . ?
Ge1 Ca1 In1 132.78(2) 5_666 . ?
Ge2 Ca1 In1 90.72(4) 5_766 . ?
Ge2 Ca1 In1 47.89(2) 1_545 . ?
Ge2 Ca1 In1 47.89(2) . . ?
Li1 Ca1 In1 91.6(2) 5_656 . ?
Li1 Ca1 In1 91.6(2) 5_666 . ?
Li1 Ca1 In1 49.5(2) . . ?
In1 Ca1 In1 115.83(3) 5_766 . ?
In1 Ca1 In1 115.83(3) 5_756 . ?
Ge1 Ca1 Ca2 53.26(3) 5_656 5_666 ?
Ge1 Ca1 Ca2 53.26(3) 5_666 5_666 ?
Ge2 Ca1 Ca2 132.65(5) 5_766 5_666 ?
Ge2 Ca1 Ca2 108.07(4) 1_545 5_666 ?
Ge2 Ca1 Ca2 108.07(4) . 5_666 ?
Li1 Ca1 Ca2 58.5(2) 5_656 5_666 ?
Li1 Ca1 Ca2 58.5(2) 5_666 5_666 ?
Li1 Ca1 Ca2 87.1(2) . 5_666 ?
In1 Ca1 Ca2 97.35(3) 5_766 5_666 ?
In1 Ca1 Ca2 97.35(3) 5_756 5_666 ?
In1 Ca1 Ca2 136.63(5) . 5_666 ?
Ge1 Ca2 Ge1 91.67(4) . 1_565 ?
Ge1 Ca2 Ge2 100.31(4) . . ?
Ge1 Ca2 Ge2 100.31(4) 1_565 . ?
Ge1 Ca2 Ge1 159.77(5) . 6_667 ?
Ge1 Ca2 Ge1 85.369(15) 1_565 6_667 ?
Ge2 Ca2 Ge1 99.91(4) . 6_667 ?
Ge1 Ca2 Ge1 85.369(15) . 6_657 ?
Ge1 Ca2 Ge1 159.77(5) 1_565 6_657 ?
Ge2 Ca2 Ge1 99.91(4) . 6_657 ?
Ge1 Ca2 Ge1 90.52(4) 6_667 6_657 ?
Ge1 Ca2 In1 111.06(4) . 6_567 ?
Ge1 Ca2 In1 52.63(2) 1_565 6_567 ?
Ge2 Ca2 In1 137.652(18) . 6_567 ?
Ge1 Ca2 In1 52.11(2) 6_667 6_567 ?
Ge1 Ca2 In1 110.04(4) 6_657 6_567 ?
Ge1 Ca2 In1 52.63(2) . 6_557 ?
Ge1 Ca2 In1 111.06(4) 1_565 6_557 ?
Ge2 Ca2 In1 137.652(18) . 6_557 ?
Ge1 Ca2 In1 110.04(4) 6_667 6_557 ?
Ge1 Ca2 In1 52.11(2) 6_657 6_557 ?
In1 Ca2 In1 84.68(3) 6_567 6_557 ?
Ge1 Ca2 Li1 50.0(2) . . ?
Ge1 Ca2 Li1 106.71(19) 1_565 . ?
Ge2 Ca2 Li1 51.10(19) . . ?
Ge1 Ca2 Li1 149.6(2) 6_667 . ?
Ge1 Ca2 Li1 86.65(16) 6_657 . ?
In1 Ca2 Li1 155.0(2) 6_567 . ?
In1 Ca2 Li1 91.89(16) 6_557 . ?
Ge1 Ca2 Li1 106.71(19) . 1_565 ?
Ge1 Ca2 Li1 50.0(2) 1_565 1_565 ?
Ge2 Ca2 Li1 51.10(19) . 1_565 ?
Ge1 Ca2 Li1 86.65(16) 6_667 1_565 ?
Ge1 Ca2 Li1 149.6(2) 6_657 1_565 ?
In1 Ca2 Li1 91.89(16) 6_567 1_565 ?
In1 Ca2 Li1 155.0(2) 6_557 1_565 ?
Li1 Ca2 Li1 80.8(3) . 1_565 ?
Ge1 Ca2 In1 149.30(5) . 1_565 ?
Ge1 Ca2 In1 86.738(19) 1_565 1_565 ?
Ge2 Ca2 In1 50.18(2) . 1_565 ?
Ge1 Ca2 In1 50.62(2) 6_667 1_565 ?
Ge1 Ca2 In1 105.86(4) 6_657 1_565 ?
In1 Ca2 In1 92.153(16) 6_567 1_565 ?
In1 Ca2 In1 153.94(5) 6_557 1_565 ?
Li1 Ca2 In1 101.27(19) . 1_565 ?
Li1 Ca2 In1 50.7(2) 1_565 1_565 ?
Ge1 Ca2 In1 86.738(19) . . ?
Ge1 Ca2 In1 149.30(5) 1_565 . ?
Ge2 Ca2 In1 50.18(2) . . ?
Ge1 Ca2 In1 105.86(4) 6_667 . ?
Ge1 Ca2 In1 50.62(2) 6_657 . ?
In1 Ca2 In1 153.94(5) 6_567 . ?
In1 Ca2 In1 92.153(16) 6_557 . ?
Li1 Ca2 In1 50.7(2) . . ?
Li1 Ca2 In1 101.27(19) 1_565 . ?
In1 Ca2 In1 79.44(3) 1_565 . ?
Ge1 Ca2 Ca1 53.18(3) . 5_666 ?
Ge1 Ca2 Ca1 53.18(3) 1_565 5_666 ?
Ge2 Ca2 Ca1 74.20(4) . 5_666 ?
Ge1 Ca2 Ca1 134.72(2) 6_667 5_666 ?
Ge1 Ca2 Ca1 134.72(2) 6_657 5_666 ?
In1 Ca2 Ca1 102.31(4) 6_567 5_666 ?
In1 Ca2 Ca1 102.31(4) 6_557 5_666 ?
Li1 Ca2 Ca1 54.2(2) . 5_666 ?
Li1 Ca2 Ca1 54.2(2) 1_565 5_666 ?
In1 Ca2 Ca1 103.63(4) 1_565 5_666 ?
In1 Ca2 Ca1 103.63(4) . 5_666 ?
Ge2 Li1 Ge1 101.6(4) 5_666 . ?
Ge2 Li1 Ge2 109.7(3) 5_666 . ?
Ge1 Li1 Ge2 116.2(3) . . ?
Ge2 Li1 Ge2 109.7(3) 5_666 1_545 ?
Ge1 Li1 Ge2 116.2(3) . 1_545 ?
Ge2 Li1 Ge2 103.4(4) . 1_545 ?
Ge2 Li1 In1 154.3(5) 5_666 . ?
Ge1 Li1 In1 104.1(4) . . ?
Ge2 Li1 In1 58.0(2) . . ?
Ge2 Li1 In1 58.0(2) 1_545 . ?
Ge2 Li1 Li1 56.5(4) 5_666 5_656 ?
Ge1 Li1 Li1 124.1(5) . 5_656 ?
Ge2 Li1 Li1 119.6(6) . 5_656 ?
Ge2 Li1 Li1 53.3(2) 1_545 5_656 ?
In1 Li1 Li1 107.4(5) . 5_656 ?
Ge2 Li1 Li1 56.5(4) 5_666 5_666 ?
Ge1 Li1 Li1 124.1(5) . 5_666 ?
Ge2 Li1 Li1 53.3(2) . 5_666 ?
Ge2 Li1 Li1 119.6(6) 1_545 5_666 ?
In1 Li1 Li1 107.4(5) . 5_666 ?
Li1 Li1 Li1 88.1(6) 5_656 5_666 ?
Ge2 Li1 Ca1 63.8(2) 5_666 5_656 ?
Ge1 Li1 Ca1 61.1(2) . 5_656 ?
Ge2 Li1 Ca1 170.9(4) . 5_656 ?
Ge2 Li1 Ca1 85.23(6) 1_545 5_656 ?
In1 Li1 Ca1 130.6(2) . 5_656 ?
Li1 Li1 Ca1 63.3(3) 5_656 5_656 ?
Li1 Li1 Ca1 119.9(6) 5_666 5_656 ?
Ge2 Li1 Ca1 63.8(2) 5_666 5_666 ?
Ge1 Li1 Ca1 61.1(2) . 5_666 ?
Ge2 Li1 Ca1 85.23(6) . 5_666 ?
Ge2 Li1 Ca1 170.9(4) 1_545 5_666 ?
In1 Li1 Ca1 130.6(2) . 5_666 ?
Li1 Li1 Ca1 119.9(6) 5_656 5_666 ?
Li1 Li1 Ca1 63.3(3) 5_666 5_666 ?
Ca1 Li1 Ca1 86.0(3) 5_656 5_666 ?
Ge2 Li1 Ca1 84.4(3) 5_666 . ?
Ge1 Li1 Ca1 174.0(5) . . ?
Ge2 Li1 Ca1 61.0(2) . . ?
Ge2 Li1 Ca1 61.0(2) 1_545 . ?
In1 Li1 Ca1 69.9(3) . . ?
Li1 Li1 Ca1 59.2(4) 5_656 . ?
Li1 Li1 Ca1 59.2(4) 5_666 . ?
Ca1 Li1 Ca1 122.5(3) 5_656 . ?
Ca1 Li1 Ca1 122.5(3) 5_666 . ?
Ge2 Li1 Ca2 130.6(3) 5_666 . ?
Ge1 Li1 Ca2 58.8(2) . . ?
Ge2 Li1 Ca2 58.46(15) . . ?
Ge2 Li1 Ca2 119.6(4) 1_545 . ?
In1 Li1 Ca2 65.5(2) . . ?
Li1 Li1 Ca2 172.8(7) 5_656 . ?
Li1 Li1 Ca2 95.21(18) 5_666 . ?
Ca1 Li1 Ca2 119.9(4) 5_656 . ?
Ca1 Li1 Ca2 67.30(15) 5_666 . ?
Ca1 Li1 Ca2 117.2(3) . . ?
Ge2 Li1 Ca2 130.6(3) 5_666 1_545 ?
Ge1 Li1 Ca2 58.8(2) . 1_545 ?
Ge2 Li1 Ca2 119.6(4) . 1_545 ?
Ge2 Li1 Ca2 58.46(15) 1_545 1_545 ?
In1 Li1 Ca2 65.5(2) . 1_545 ?
Li1 Li1 Ca2 95.21(18) 5_656 1_545 ?
Li1 Li1 Ca2 172.8(7) 5_666 1_545 ?
Ca1 Li1 Ca2 67.30(15) 5_656 1_545 ?
Ca1 Li1 Ca2 119.9(4) 5_666 1_545 ?
Ca1 Li1 Ca2 117.2(3) . 1_545 ?
Ca2 Li1 Ca2 80.8(3) . 1_545 ?

loop_
_geom_bond_atom_site_label_1
_geom_bond_atom_site_label_2
_geom_bond_distance
_geom_bond_site_symmetry_2
_geom_bond_publ_flag
In1 Ge2 2.8060(6) 1_545 ?
In1 Ge2 2.8060(6) . ?
In1 Ge1 2.8233(9) 1_655 ?
In1 Ge1 2.8377(9) 6_657 ?
In1 Li1 2.954(13) . ?
In1 Ca2 3.2946(11) 6_657 ?
In1 Ca2 3.2946(11) 6_647 ?
In1 Ca2 3.4725(12) 1_545 ?
In1 Ca2 3.4725(11) . ?
In1 Ca1 3.5493(12) 5_766 ?
In1 Ca1 3.5493(12) 5_756 ?
In1 Ca1 3.6463(15) . ?
Ge1 Li1 2.771(13) . ?
Ge1 In1 2.8233(9) 1_455 ?
Ge1 In1 2.8377(9) 6_557 ?
Ge1 Ca1 3.0905(11) 5_656 ?
Ge1 Ca1 3.0905(11) 5_666 ?
Ge1 Ca2 3.0934(11) . ?
Ge1 Ca2 3.0934(11) 1_545 ?
Ge1 Ca2 3.1241(11) 6_557 ?
Ge1 Ca2 3.1241(11) 6_547 ?
Ge2 Li1 2.719(13) 5_666 ?
Ge2 In1 2.8060(6) 1_565 ?
Ge2 Li1 2.827(8) . ?
Ge2 Li1 2.827(8) 1_565 ?
Ge2 Ca2 3.0957(16) . ?
Ge2 Ca1 3.1221(17) 5_766 ?
Ge2 Ca1 3.1904(11) . ?
Ge2 Ca1 3.1904(11) 1_565 ?
Ca1 Ge1 3.0905(11) 5_656 ?
Ca1 Ge1 3.0905(11) 5_666 ?
Ca1 Ge2 3.1221(17) 5_766 ?
Ca1 Ge2 3.1904(11) 1_545 ?
Ca1 Li1 3.255(10) 5_656 ?
Ca1 Li1 3.255(10) 5_666 ?
Ca1 Li1 3.383(13) . ?
Ca1 In1 3.5493(12) 5_766 ?
Ca1 In1 3.5493(12) 5_756 ?
Ca1 Ca2 3.703(2) 5_666 ?
Ca2 Ge1 3.0934(11) 1_565 ?
Ca2 Ge1 3.1241(11) 6_667 ?
Ca2 Ge1 3.1241(11) 6_657 ?
Ca2 In1 3.2946(11) 6_567 ?
Ca2 In1 3.2946(11) 6_557 ?
Ca2 Li1 3.423(10) . ?
Ca2 Li1 3.423(10) 1_565 ?
Ca2 In1 3.4725(11) 1_565 ?
Ca2 Ca1 3.703(2) 5_666 ?
Li1 Ge2 2.719(13) 5_666 ?
Li1 Ge2 2.827(8) 1_545 ?
Li1 Li1 3.192(18) 5_656 ?
Li1 Li1 3.192(18) 5_666 ?
Li1 Ca1 3.255(10) 5_656 ?
Li1 Ca1 3.255(10) 5_666 ?
Li1 Ca2 3.423(10) 1_545 ?
